data_1546299
loop_
_publ_author_name
'Guarnieri-Ib\'a\~nez, Alejandro'
'Medina, Florian'
'Besnard, C\'eline'
'Kidd, Sarah L.'
'Spring, David R.'
'Lacour, Jerome'

_publ_section_title
;
 Diversity-Oriented Synthesis of Heterocycles and Macrocycles by
 Controlled Reactions of Oxetanes with \a-Iminocarbenes
;
_journal_name_full 'Chem. Sci.'
_journal_paper_doi 10.1039/C7SC00964J
_journal_year 2017
_chemical_formula_moiety 'C20 H23 N O3 S'
_chemical_formula_sum 'C20 H23 N O3 S'
_chemical_formula_weight 357.45
_space_group_crystal_system monoclinic
_space_group_IT_number 14
_space_group_name_Hall '-P 2yn'
_space_group_name_H-M_alt 'P 1 21/n 1'
_symmetry_space_group_name_Hall '-P 2yn'
_symmetry_space_group_name_H-M 'P 1 21/n 1'
_atom_sites_solution_hydrogens geom
_atom_sites_solution_primary dual
_audit_creation_date 2016-11-18
_audit_creation_method
;
Olex2 1.2
(compiled 2016.11.07 svn.r3352 for OlexSys, GUI svn.r5261)
;
_audit_update_record
;
2017-02-27 deposited with the CCDC.
2017-06-07 downloaded from the CCDC.
;
_cell_angle_alpha 90
_cell_angle_beta 98.545(2)
_cell_angle_gamma 90
_cell_formula_units_Z 4
_cell_length_a 11.0583(3)
_cell_length_b 12.1489(3)
_cell_length_c 13.6776(3)
_cell_measurement_reflns_used 7501
_cell_measurement_temperature 180
_cell_measurement_theta_max 73.7180
_cell_measurement_theta_min 3.2470
_cell_volume 1817.14(8)
_computing_cell_refinement 'CrysAlisPro 1.171.38.43 (Rigaku OD, 2015)'
_computing_data_collection 'CrysAlisPro 1.171.38.43 (Rigaku OD, 2015)'
_computing_data_reduction 'CrysAlisPro 1.171.38.43 (Rigaku OD, 2015)'
_computing_molecular_graphics 'Olex2 (Dolomanov et al., 2009)'
_computing_publication_material 'Olex2 (Dolomanov et al., 2009)'
_computing_structure_refinement 'ShelXL (Sheldrick, 2015)'
_computing_structure_solution 'ShelXT (Sheldrick, 2015)'
_diffrn_ambient_environment air
_diffrn_ambient_temperature 180
_diffrn_detector 'CCD plate'
_diffrn_detector_area_resol_mean 10.4679
_diffrn_detector_type Atlas
_diffrn_measured_fraction_theta_full 0.998
_diffrn_measured_fraction_theta_max 0.980
_diffrn_measurement_details
;
List of Runs (angles in degrees, time in seconds):

  # Type    Start    End  Width  t~exp~   \w     \q     \k     \f   Frames
#--------------------------------------------------------------------------
  1  \w    -66.00  33.00   1.00    1.00    --  -37.56  57.00  30.00   99
  2  \w     81.00 122.00   1.00    1.00    --   37.56 178.00 120.00   41
  3  \w    106.00 169.00   1.00    1.50    --  110.40 111.00  60.00   63
  4  \w    103.00 176.00   1.00    1.50    --  110.40 110.00 165.00   73
  5  \w     82.00 146.00   1.00    1.50    --  110.40 -30.00 120.00   64
  6  \w     86.00 114.00   1.00    1.50    --  110.40-111.00   0.00   28
  7  \w     66.00 140.00   1.00    1.50    --  110.40 -30.00  60.00   74
  8  \w     89.00 171.00   1.00    1.50    --  110.40  45.00 -90.00   82
  9  \w     74.00 177.00   1.00    1.50    --  110.40  77.00-150.00  103
 10  \w     82.00 107.00   1.00    1.50    --  110.40 -94.00-180.00   25
 11  \w     45.00 102.00   1.00    1.50    --  110.40-111.00 -60.00   57
 12  \w     81.00 127.00   1.00    1.00    --   37.56-178.00 -90.00   46
 13  \w     34.00  65.00   1.00    1.50    --  110.40-111.00   0.00   31
 14  \w     31.00 134.00   1.00    1.50    --  110.40 -77.00 120.00  103
 15  \w     47.00 110.00   1.00    1.50    --  110.40-111.00 120.00   63
 16  \w    -86.00 -11.00   1.00    1.00    --  -37.56 -57.00 -60.00   75
 17  \w   -116.00 -10.00   1.00    1.00    --  -37.56 -57.00-150.00  106
 18  \w   -109.00 -41.00   1.00    1.00    --  -37.56 178.00-180.00   68
 19  \w     64.00 136.00   1.00    1.50    --  110.40 178.00  90.00   72
;
_diffrn_measurement_device 'four-circle diffractometer'
_diffrn_measurement_device_type 'SuperNova, Dual, Cu at zero, Atlas'
_diffrn_measurement_method '\w scans'
_diffrn_orient_matrix_type 'CrysAlisPro convention (1999,Acta A55,543-557)'
_diffrn_orient_matrix_UB_11 -0.1036406000
_diffrn_orient_matrix_UB_12 -0.0598918000
_diffrn_orient_matrix_UB_13 -0.0670902000
_diffrn_orient_matrix_UB_21 -0.0348633000
_diffrn_orient_matrix_UB_22 0.1085222000
_diffrn_orient_matrix_UB_23 -0.0555271000
_diffrn_orient_matrix_UB_31 0.0885722000
_diffrn_orient_matrix_UB_32 -0.0272127000
_diffrn_orient_matrix_UB_33 -0.0734682000
_diffrn_radiation_monochromator mirror
_diffrn_radiation_probe x-ray
_diffrn_radiation_type CuK\a
_diffrn_radiation_wavelength 1.54184
_diffrn_reflns_av_R_equivalents 0.0280
_diffrn_reflns_av_unetI/netI 0.0221
_diffrn_reflns_Laue_measured_fraction_full 0.998
_diffrn_reflns_Laue_measured_fraction_max 0.980
_diffrn_reflns_limit_h_max 13
_diffrn_reflns_limit_h_min -13
_diffrn_reflns_limit_k_max 14
_diffrn_reflns_limit_k_min -14
_diffrn_reflns_limit_l_max 10
_diffrn_reflns_limit_l_min -17
_diffrn_reflns_number 11597
_diffrn_reflns_point_group_measured_fraction_full 0.998
_diffrn_reflns_point_group_measured_fraction_max 0.980
_diffrn_reflns_theta_full 67.684
_diffrn_reflns_theta_max 73.588
_diffrn_reflns_theta_min 4.893
_diffrn_source 'micro-focus sealed X-ray tube'
_diffrn_source_type 'SuperNova (Cu) X-ray Source'
_exptl_absorpt_coefficient_mu 1.732
_exptl_absorpt_correction_T_max 0.832
_exptl_absorpt_correction_T_min 0.454
_exptl_absorpt_correction_type analytical
_exptl_absorpt_process_details
;
CrysAlisPro 1.171.38.43 (Rigaku Oxford Diffraction, 2015)
Analytical numeric absorption correction using a multifaceted crystal
            model based on expressions derived by R.C. Clark & J.S. Reid.
(Clark, R. C. & Reid, J. S. (1995). Acta Cryst. A51, 887-897)
Empirical absorption correction using spherical harmonics,
 implemented in SCALE3 ABSPACK scaling algorithm.
;
_exptl_crystal_colour colourless
_exptl_crystal_colour_primary colourless
_exptl_crystal_density_diffrn 1.307
_exptl_crystal_description plate
_exptl_crystal_F_000 760
_exptl_crystal_size_max 0.595
_exptl_crystal_size_mid 0.422
_exptl_crystal_size_min 0.108
_refine_diff_density_max 0.364
_refine_diff_density_min -0.398
_refine_diff_density_rms 0.050
_refine_ls_extinction_method none
_refine_ls_goodness_of_fit_ref 1.040
_refine_ls_hydrogen_treatment constr
_refine_ls_matrix_type full
_refine_ls_number_parameters 229
_refine_ls_number_reflns 3592
_refine_ls_number_restraints 0
_refine_ls_restrained_S_all 1.040
_refine_ls_R_factor_all 0.0431
_refine_ls_R_factor_gt 0.0409
_refine_ls_shift/su_max 0.000
_refine_ls_shift/su_mean 0.000
_refine_ls_structure_factor_coef Fsqd
_refine_ls_weighting_details 'w=1/[\s^2^(Fo^2^)+(0.0653P)^2^+0.7398P] where P=(Fo^2^+2Fc^2^)/3'
_refine_ls_weighting_scheme calc
_refine_ls_wR_factor_gt 0.1118
_refine_ls_wR_factor_ref 0.1141
_reflns_Friedel_coverage 0.000
_reflns_number_gt 3360
_reflns_number_total 3592
_reflns_threshold_expression 'I > 2\s(I)'
_cod_data_source_file c7sc00964j2.cif
_cod_data_source_block ajgi543b
_cod_database_code 1546299
_chemical_oxdiff_formula 'C20 H23 N O3 S'
_shelx_space_group_comment
;
The symmetry employed for this shelxl refinement is uniquely defined
by the following loop, which should always be used as a source of
symmetry information in preference to the above space-group names.
They are only intended as comments.
;
_reflns_odcompleteness_completeness 99.83
_reflns_odcompleteness_iscentric 1
_reflns_odcompleteness_theta 67.29
_olex2_refinement_description
;
1. Fixed Uiso
 At 1.2 times of:
  All C(H) groups, All C(H,H) groups
 At 1.5 times of:
  All C(H,H,H) groups
2.a Secondary CH2 refined with riding coordinates:
 C13(H13A,H13B), C17(H17A,H17B), C18(H18A,H18B)
2.b Aromatic/amide H refined with riding coordinates:
 C6(H6), C7(H7), C8(H8), C9(H9), C20(H20), C21(H21), C24(H24), C25(H25)
2.c Idealised Me refined as rotating group:
 C15(H15A,H15B,H15C), C16(H16A,H16B,H16C), C23(H23A,H23B,H23C)
;
_shelx_shelxl_version_number 2016/6
_olex2_submission_special_instructions 'No special instructions were received'
_oxdiff_exptl_absorpt_empirical_details
;
Empirical correction (ABSPACK) includes:
- Absorption correction using spherical harmonics
- Frame scaling
;
_oxdiff_exptl_absorpt_empirical_full_max 1.791
_oxdiff_exptl_absorpt_empirical_full_min 0.460

loop_
_space_group_symop_operation_xyz
'x, y, z'
'-x+1/2, y+1/2, -z+1/2'
'-x, -y, -z'
'x-1/2, -y-1/2, z-1/2'

loop_
_atom_site_label
_atom_site_type_symbol
_atom_site_fract_x
_atom_site_fract_y
_atom_site_fract_z
_atom_site_U_iso_or_equiv
_atom_site_adp_type
_atom_site_occupancy
_atom_site_site_symmetry_order
_atom_site_calc_flag
_atom_site_refinement_flags_posn
S1 S 0.23674(3) 0.66669(3) 0.77654(3) 0.02750(13) Uani 1 1 d .
O2 O 0.23282(11) 0.77975(10) 0.80518(9) 0.0370(3) Uani 1 1 d .
O3 O 0.14069(10) 0.59363(10) 0.79358(9) 0.0358(3) Uani 1 1 d .
O12 O 0.15083(11) 0.59646(10) 0.43208(9) 0.0376(3) Uani 1 1 d .
N4 N 0.23617(12) 0.66391(10) 0.65604(10) 0.0273(3) Uani 1 1 d .
C5 C 0.32439(13) 0.72153(12) 0.60928(12) 0.0271(3) Uani 1 1 d .
C6 C 0.38624(14) 0.81835(13) 0.63897(13) 0.0321(3) Uani 1 1 d .
H6 H 0.375115 0.854346 0.698652 0.039 Uiso 1 1 calc R
C7 C 0.46526(15) 0.86056(15) 0.57774(15) 0.0391(4) Uani 1 1 d .
H7 H 0.509068 0.926358 0.596460 0.047 Uiso 1 1 calc R
C8 C 0.48142(16) 0.80908(16) 0.49053(15) 0.0415(4) Uani 1 1 d .
H8 H 0.535537 0.839794 0.450049 0.050 Uiso 1 1 calc R
C9 C 0.41858(16) 0.71233(15) 0.46187(13) 0.0375(4) Uani 1 1 d .
H9 H 0.429330 0.676836 0.401874 0.045 Uiso 1 1 calc R
C10 C 0.34013(14) 0.66830(13) 0.52182(12) 0.0293(3) Uani 1 1 d .
C11 C 0.25660(14) 0.56917(13) 0.50487(12) 0.0291(3) Uani 1 1 d .
C13 C 0.15414(19) 0.52962(15) 0.34677(13) 0.0422(4) Uani 1 1 d .
H13A H 0.203572 0.565315 0.301012 0.051 Uiso 1 1 calc R
H13B H 0.070491 0.517186 0.311347 0.051 Uiso 1 1 calc R
C14 C 0.21184(17) 0.42189(14) 0.38474(13) 0.0364(4) Uani 1 1 d .
C15 C 0.2648(3) 0.3565(2) 0.30561(18) 0.0645(7) Uani 1 1 d .
H15A H 0.327384 0.400695 0.280089 0.097 Uiso 1 1 calc GR
H15B H 0.199376 0.338627 0.251449 0.097 Uiso 1 1 calc GR
H15C H 0.301627 0.288370 0.334541 0.097 Uiso 1 1 calc GR
C16 C 0.11999(19) 0.35171(16) 0.42975(16) 0.0462(5) Uani 1 1 d .
H16A H 0.162026 0.288364 0.463748 0.069 Uiso 1 1 calc GR
H16B H 0.056330 0.325745 0.377252 0.069 Uiso 1 1 calc GR
H16C H 0.082551 0.395903 0.477186 0.069 Uiso 1 1 calc GR
C17 C 0.31152(16) 0.46517(14) 0.46557(14) 0.0374(4) Uani 1 1 d .
H17A H 0.331249 0.410040 0.518854 0.045 Uiso 1 1 calc R
H17B H 0.386954 0.482927 0.437854 0.045 Uiso 1 1 calc R
C18 C 0.21341(16) 0.55558(13) 0.60599(12) 0.0334(4) Uani 1 1 d .
H18A H 0.125365 0.536799 0.597665 0.040 Uiso 1 1 calc R
H18B H 0.260211 0.496701 0.644842 0.040 Uiso 1 1 calc R
C19 C 0.37742(14) 0.61086(12) 0.82990(11) 0.0264(3) Uani 1 1 d .
C20 C 0.47418(15) 0.67934(12) 0.86721(12) 0.0289(3) Uani 1 1 d .
H20 H 0.463235 0.756884 0.867730 0.035 Uiso 1 1 calc R
C21 C 0.58621(15) 0.63374(14) 0.90348(12) 0.0315(3) Uani 1 1 d .
H21 H 0.651776 0.680385 0.930328 0.038 Uiso 1 1 calc R
C22 C 0.60464(14) 0.52025(14) 0.90133(12) 0.0304(3) Uani 1 1 d .
C23 C 0.72869(16) 0.47173(17) 0.93674(15) 0.0429(4) Uani 1 1 d .
H23A H 0.790648 0.510857 0.905820 0.064 Uiso 1 1 calc GR
H23B H 0.728830 0.393667 0.918694 0.064 Uiso 1 1 calc GR
H23C H 0.747343 0.479076 1.008758 0.064 Uiso 1 1 calc GR
C24 C 0.50642(15) 0.45311(13) 0.86499(13) 0.0336(4) Uani 1 1 d .
H24 H 0.517456 0.375581 0.864236 0.040 Uiso 1 1 calc R
C25 C 0.39301(15) 0.49706(13) 0.82993(13) 0.0317(3) Uani 1 1 d .
H25 H 0.326362 0.450178 0.806103 0.038 Uiso 1 1 calc R

loop_
_atom_site_aniso_label
_atom_site_aniso_U_11
_atom_site_aniso_U_22
_atom_site_aniso_U_33
_atom_site_aniso_U_23
_atom_site_aniso_U_13
_atom_site_aniso_U_12
S1 0.0260(2) 0.0262(2) 0.0322(2) 0.00074(13) 0.01033(15) 0.00333(13)
O2 0.0418(7) 0.0295(6) 0.0414(7) -0.0041(5) 0.0116(5) 0.0100(5)
O3 0.0271(6) 0.0424(7) 0.0406(6) 0.0041(5) 0.0145(5) -0.0016(5)
O12 0.0331(6) 0.0352(6) 0.0422(7) -0.0017(5) -0.0022(5) 0.0082(5)
N4 0.0270(6) 0.0247(6) 0.0312(7) 0.0005(5) 0.0079(5) -0.0013(5)
C5 0.0217(7) 0.0264(7) 0.0342(8) 0.0059(6) 0.0070(6) 0.0038(5)
C6 0.0277(8) 0.0281(8) 0.0407(9) 0.0034(6) 0.0057(7) 0.0013(6)
C7 0.0282(8) 0.0329(8) 0.0569(11) 0.0087(8) 0.0084(7) -0.0026(7)
C8 0.0302(9) 0.0440(10) 0.0534(11) 0.0144(8) 0.0160(8) 0.0002(7)
C9 0.0314(8) 0.0437(10) 0.0401(9) 0.0059(7) 0.0140(7) 0.0062(7)
C10 0.0244(7) 0.0296(8) 0.0348(8) 0.0045(6) 0.0074(6) 0.0055(6)
C11 0.0270(7) 0.0279(8) 0.0327(8) 0.0009(6) 0.0057(6) 0.0049(6)
C13 0.0517(11) 0.0390(10) 0.0349(9) 0.0032(7) 0.0036(8) 0.0015(8)
C14 0.0460(10) 0.0323(9) 0.0322(8) -0.0034(7) 0.0103(7) 0.0033(7)
C15 0.0929(19) 0.0563(13) 0.0495(12) -0.0130(11) 0.0280(12) 0.0108(13)
C16 0.0508(11) 0.0324(9) 0.0560(12) 0.0012(8) 0.0100(9) -0.0007(8)
C17 0.0356(9) 0.0355(9) 0.0430(9) -0.0010(7) 0.0117(7) 0.0102(7)
C18 0.0372(8) 0.0279(8) 0.0365(9) -0.0027(6) 0.0106(7) -0.0041(6)
C19 0.0269(7) 0.0248(7) 0.0289(7) 0.0004(6) 0.0090(6) 0.0002(6)
C20 0.0347(8) 0.0225(7) 0.0309(8) -0.0026(6) 0.0096(6) -0.0021(6)
C21 0.0299(8) 0.0318(8) 0.0330(8) -0.0032(6) 0.0053(6) -0.0066(6)
C22 0.0278(8) 0.0338(8) 0.0305(8) 0.0017(6) 0.0073(6) 0.0010(6)
C23 0.0312(9) 0.0471(10) 0.0493(11) 0.0033(8) 0.0021(7) 0.0056(8)
C24 0.0342(8) 0.0222(7) 0.0441(9) 0.0015(6) 0.0042(7) 0.0016(6)
C25 0.0290(8) 0.0239(7) 0.0418(9) 0.0014(6) 0.0038(6) -0.0039(6)

loop_
_atom_type_symbol
_atom_type_description
_atom_type_scat_dispersion_real
_atom_type_scat_dispersion_imag
_atom_type_scat_source
C C 0.0181 0.0091 'International Tables Vol C Tables 4.2.6.8 and 6.1.1.4'
H H 0.0000 0.0000 'International Tables Vol C Tables 4.2.6.8 and 6.1.1.4'
N N 0.0311 0.0180 'International Tables Vol C Tables 4.2.6.8 and 6.1.1.4'
O O 0.0492 0.0322 'International Tables Vol C Tables 4.2.6.8 and 6.1.1.4'
S S 0.3331 0.5567 'International Tables Vol C Tables 4.2.6.8 and 6.1.1.4'

loop_
_exptl_crystal_face_index_h
_exptl_crystal_face_index_k
_exptl_crystal_face_index_l
_exptl_crystal_face_perp_dist
0 1 0 0.3132
1 0 -1 0.1806
0 -1 0 0.2808
-1 -1 1 0.2210
-1 0 1 0.2094
1 0 1 0.0541
-1 0 -1 0.0541

loop_
_geom_angle_atom_site_label_1
_geom_angle_atom_site_label_2
_geom_angle_atom_site_label_3
_geom_angle
O2 S1 N4 107.32(7)
O2 S1 C19 108.57(7)
O3 S1 O2 119.86(7)
O3 S1 N4 104.94(7)
O3 S1 C19 109.07(7)
N4 S1 C19 106.24(7)
C13 O12 C11 108.29(12)
C5 N4 S1 122.48(11)
C5 N4 C18 107.93(12)
C18 N4 S1 116.99(10)
C6 C5 N4 128.56(15)
C6 C5 C10 121.64(15)
C10 C5 N4 109.76(13)
C5 C6 H6 121.3
C5 C6 C7 117.41(16)
C7 C6 H6 121.3
C6 C7 H7 119.2
C8 C7 C6 121.66(17)
C8 C7 H7 119.2
C7 C8 H8 119.9
C7 C8 C9 120.14(16)
C9 C8 H8 119.9
C8 C9 H9 120.4
C10 C9 C8 119.30(17)
C10 C9 H9 120.4
C5 C10 C11 110.44(13)
C9 C10 C5 119.84(16)
C9 C10 C11 129.59(16)
O12 C11 C10 109.46(12)
O12 C11 C17 105.51(13)
O12 C11 C18 108.30(13)
C10 C11 C17 116.40(13)
C10 C11 C18 102.22(13)
C17 C11 C18 114.77(13)
O12 C13 H13A 110.6
O12 C13 H13B 110.6
O12 C13 C14 105.80(14)
H13A C13 H13B 108.7
C14 C13 H13A 110.6
C14 C13 H13B 110.6
C13 C14 C15 113.13(16)
C13 C14 C16 110.49(16)
C13 C14 C17 99.91(14)
C15 C14 C17 112.26(17)
C16 C14 C15 110.13(17)
C16 C14 C17 110.57(15)
C14 C15 H15A 109.5
C14 C15 H15B 109.5
C14 C15 H15C 109.5
H15A C15 H15B 109.5
H15A C15 H15C 109.5
H15B C15 H15C 109.5
C14 C16 H16A 109.5
C14 C16 H16B 109.5
C14 C16 H16C 109.5
H16A C16 H16B 109.5
H16A C16 H16C 109.5
H16B C16 H16C 109.5
C11 C17 C14 104.81(13)
C11 C17 H17A 110.8
C11 C17 H17B 110.8
C14 C17 H17A 110.8
C14 C17 H17B 110.8
H17A C17 H17B 108.9
N4 C18 C11 105.37(13)
N4 C18 H18A 110.7
N4 C18 H18B 110.7
C11 C18 H18A 110.7
C11 C18 H18B 110.7
H18A C18 H18B 108.8
C20 C19 S1 120.52(12)
C20 C19 C25 120.32(15)
C25 C19 S1 119.08(12)
C19 C20 H20 120.3
C21 C20 C19 119.49(14)
C21 C20 H20 120.3
C20 C21 H21 119.5
C20 C21 C22 121.02(15)
C22 C21 H21 119.5
C21 C22 C23 120.62(15)
C24 C22 C21 118.61(15)
C24 C22 C23 120.77(15)
C22 C23 H23A 109.5
C22 C23 H23B 109.5
C22 C23 H23C 109.5
H23A C23 H23B 109.5
H23A C23 H23C 109.5
H23B C23 H23C 109.5
C22 C24 H24 119.4
C25 C24 C22 121.20(15)
C25 C24 H24 119.4
C19 C25 H25 120.3
C24 C25 C19 119.31(15)
C24 C25 H25 120.3

loop_
_geom_bond_atom_site_label_1
_geom_bond_atom_site_label_2
_geom_bond_distance
S1 O2 1.4308(12)
S1 O3 1.4296(12)
S1 N4 1.6476(14)
S1 C19 1.7537(16)
O12 C11 1.4571(19)
O12 C13 1.426(2)
N4 C5 1.4270(19)
N4 C18 1.4876(19)
C5 C6 1.391(2)
C5 C10 1.393(2)
C6 H6 0.9500
C6 C7 1.395(2)
C7 H7 0.9500
C7 C8 1.382(3)
C8 H8 0.9500
C8 C9 1.392(3)
C9 H9 0.9500
C9 C10 1.387(2)
C10 C11 1.514(2)
C11 C17 1.533(2)
C11 C18 1.538(2)
C13 H13A 0.9900
C13 H13B 0.9900
C13 C14 1.514(2)
C14 C15 1.527(3)
C14 C16 1.524(3)
C14 C17 1.534(3)
C15 H15A 0.9800
C15 H15B 0.9800
C15 H15C 0.9800
C16 H16A 0.9800
C16 H16B 0.9800
C16 H16C 0.9800
C17 H17A 0.9900
C17 H17B 0.9900
C18 H18A 0.9900
C18 H18B 0.9900
C19 C20 1.391(2)
C19 C25 1.393(2)
C20 H20 0.9500
C20 C21 1.380(2)
C21 H21 0.9500
C21 C22 1.395(2)
C22 C23 1.505(2)
C22 C24 1.390(2)
C23 H23A 0.9800
C23 H23B 0.9800
C23 H23C 0.9800
C24 H24 0.9500
C24 C25 1.382(2)
C25 H25 0.9500

loop_
_geom_torsion_atom_site_label_1
_geom_torsion_atom_site_label_2
_geom_torsion_atom_site_label_3
_geom_torsion_atom_site_label_4
_geom_torsion
S1 N4 C5 C6 -29.7(2)
S1 N4 C5 C10 152.53(11)
S1 N4 C18 C11 -163.01(10)
S1 C19 C20 C21 -176.15(12)
S1 C19 C25 C24 175.08(13)
O2 S1 N4 C5 55.37(13)
O2 S1 N4 C18 -167.43(11)
O2 S1 C19 C20 -16.41(15)
O2 S1 C19 C25 166.81(13)
O3 S1 N4 C5 -176.09(11)
O3 S1 N4 C18 -38.89(13)
O3 S1 C19 C20 -148.63(13)
O3 S1 C19 C25 34.59(15)
O12 C11 C17 C14 -14.72(17)
O12 C11 C18 N4 -95.87(14)
O12 C13 C14 C15 -159.28(18)
O12 C13 C14 C16 76.73(19)
O12 C13 C14 C17 -39.76(18)
N4 S1 C19 C20 98.74(13)
N4 S1 C19 C25 -78.04(14)
N4 C5 C6 C7 -177.59(15)
N4 C5 C10 C9 177.57(14)
N4 C5 C10 C11 1.25(17)
C5 N4 C18 C11 -20.05(16)
C5 C6 C7 C8 0.4(3)
C5 C10 C11 O12 101.40(15)
C5 C10 C11 C17 -139.13(14)
C5 C10 C11 C18 -13.25(16)
C6 C5 C10 C9 -0.4(2)
C6 C5 C10 C11 -176.69(14)
C6 C7 C8 C9 -0.3(3)
C7 C8 C9 C10 -0.2(3)
C8 C9 C10 C5 0.5(2)
C8 C9 C10 C11 176.00(16)
C9 C10 C11 O12 -74.4(2)
C9 C10 C11 C17 45.0(2)
C9 C10 C11 C18 170.90(16)
C10 C5 C6 C7 -0.1(2)
C10 C11 C17 C14 -136.30(15)
C10 C11 C18 N4 19.63(15)
C11 O12 C13 C14 32.42(19)
C13 O12 C11 C10 115.41(15)
C13 O12 C11 C17 -10.57(17)
C13 O12 C11 C18 -133.91(14)
C13 C14 C17 C11 32.32(17)
C15 C14 C17 C11 152.47(16)
C16 C14 C17 C11 -84.11(17)
C17 C11 C18 N4 146.56(14)
C18 N4 C5 C6 -170.18(15)
C18 N4 C5 C10 12.05(17)
C18 C11 C17 C14 104.41(16)
C19 S1 N4 C5 -60.63(13)
C19 S1 N4 C18 76.58(12)
C19 C20 C21 C22 1.4(2)
C20 C19 C25 C24 -1.7(2)
C20 C21 C22 C23 177.16(15)
C20 C21 C22 C24 -2.2(3)
C21 C22 C24 C25 1.1(3)
C22 C24 C25 C19 0.8(3)
C23 C22 C24 C25 -178.30(16)
C25 C19 C20 C21 0.6(2)

loop_
_exptl_oxdiff_crystal_face_indexfrac_h
_exptl_oxdiff_crystal_face_indexfrac_k
_exptl_oxdiff_crystal_face_indexfrac_l
_exptl_oxdiff_crystal_face_x
_exptl_oxdiff_crystal_face_y
_exptl_oxdiff_crystal_face_z
0.0002 0.9991 0.0001 -0.0599 0.1084 -0.0272
1.0007 0.0017 -0.9994 -0.0368 0.0208 0.1620
-0.0002 -0.9991 -0.0001 0.0599 -0.1084 0.0272
-1.0009 -1.0008 0.9994 0.0966 -0.1292 -0.1348
-1.0007 -0.0017 0.9994 0.0368 -0.0208 -0.1620
1.0007 0.0057 0.9991 -0.1711 -0.0897 0.0151
-1.0007 -0.0057 -0.9991 0.1711 0.0897 -0.0151
